data_7719623
loop_
_publ_author_name
'Malik, Magdalena'
'Bie&#x144;ko, Alina'
'Bo&#x10d;a, Roman'
'Titi&#x161;, J&#xe1;n'
'Rajn&#xe1;k, Cyril'
'&#x15a;witlicka, Anna'
'Bie&#x144;ko, Dariusz C'
'Ozerov, Mykhaylo'
'Ozarowski, Andrew'

_publ_section_title
;
 Effect of the counter anion to slow magnetic relaxation of hexacoordinate
 Co(II) complexes.
;
_journal_issue 45
_journal_name_full 'Dalton transactions (Cambridge, England : 2003)'
_journal_page_first 16955
_journal_page_last 16965
_journal_paper_doi 10.1039/d5dt01360g
_journal_volume 54
_journal_year 2025
_chemical_formula_moiety 'C14 H18 Co N2 O6'
_chemical_formula_sum 'C14 H18 Co N2 O6'
_chemical_formula_weight 369.23
_space_group_crystal_system monoclinic
_space_group_IT_number 15
_space_group_name_Hall '-C 2yc'
_space_group_name_H-M_alt 'C 1 2/c 1'
_atom_sites_solution_hydrogens mixed
_audit_creation_date 2022-03-29
_audit_creation_method
;
Olex2 1.3
(compiled 2020.11.12 svn.r5f609507 for OlexSys, GUI svn.r6408)
;
_audit_update_record
;
2022-06-01 deposited with the CCDC.	2025-10-09 downloaded from the CCDC.
;
_cell_angle_alpha 90
_cell_angle_beta 92.803(5)
_cell_angle_gamma 90
_cell_formula_units_Z 4
_cell_length_a 15.4283(9)
_cell_length_b 12.8710(8)
_cell_length_c 8.1560(5)
_cell_measurement_reflns_used 2560
_cell_measurement_temperature 293(2)
_cell_measurement_theta_max 28.9990
_cell_measurement_theta_min 4.0470
_cell_volume 1617.66(17)
_computing_cell_refinement 'CrysAlisPro 1.171.41.93a (Rigaku OD, 2020)'
_computing_data_collection 'CrysAlisPro 1.171.41.93a (Rigaku OD, 2020)'
_computing_data_reduction 'CrysAlisPro 1.171.41.93a (Rigaku OD, 2020)'
_computing_molecular_graphics 'Olex2 1.3 (Dolomanov et al., 2009)'
_computing_publication_material 'Olex2 1.3 (Dolomanov et al., 2009)'
_computing_structure_refinement 'SHELXL 2018/3 (Sheldrick, 2015)'
_computing_structure_solution 'SHELXT 2018/2 (Sheldrick, 2018)'
_diffrn_ambient_temperature 293(2)
_diffrn_detector 'CCD plate'
_diffrn_detector_area_resol_mean 10.4015
_diffrn_detector_type Atlas
_diffrn_measured_fraction_theta_full 0.997
_diffrn_measured_fraction_theta_max 0.866
_diffrn_measurement_details
;
List of Runs (angles in degrees, time in seconds):

  # Type    Start    End  Width  t~exp~   \w     \q     \k     \f   Frames
#--------------------------------------------------------------------------
  1  \w      3.00  50.00   1.00    5.39    --   10.22 -99.00-150.00   47
  2  \w      0.00  27.00   1.00    5.39    --   10.22 -77.00 -90.00   27
  3  \w    -85.00  30.00   1.00    5.39    --  -11.31 -19.00 -90.00  115
;
_diffrn_measurement_device 'four-circle diffractometer'
_diffrn_measurement_device_type 'Xcalibur, Atlas, Gemini ultra'
_diffrn_measurement_method '\w scans'
_diffrn_orient_matrix_type 'CrysAlisPro convention (1999,Acta A55,543-557)'
_diffrn_orient_matrix_UB_11 0.0258612000
_diffrn_orient_matrix_UB_12 -0.0455364000
_diffrn_orient_matrix_UB_13 0.0050698000
_diffrn_orient_matrix_UB_21 -0.0277423000
_diffrn_orient_matrix_UB_22 -0.0211056000
_diffrn_orient_matrix_UB_23 0.0582695000
_diffrn_orient_matrix_UB_31 -0.0260896000
_diffrn_orient_matrix_UB_32 -0.0226702000
_diffrn_orient_matrix_UB_33 -0.0645705000
_diffrn_radiation_monochromator graphite
_diffrn_radiation_probe x-ray
_diffrn_radiation_type 'Mo K\a'
_diffrn_radiation_wavelength 0.71073
_diffrn_reflns_av_R_equivalents 0.0218
_diffrn_reflns_av_unetI/netI 0.0302
_diffrn_reflns_Laue_measured_fraction_full 0.997
_diffrn_reflns_Laue_measured_fraction_max 0.866
_diffrn_reflns_limit_h_max 16
_diffrn_reflns_limit_h_min -20
_diffrn_reflns_limit_k_max 16
_diffrn_reflns_limit_k_min -9
_diffrn_reflns_limit_l_max 10
_diffrn_reflns_limit_l_min -10
_diffrn_reflns_number 4079
_diffrn_reflns_point_group_measured_fraction_full 0.997
_diffrn_reflns_point_group_measured_fraction_max 0.866
_diffrn_reflns_theta_full 25.242
_diffrn_reflns_theta_max 29.332
_diffrn_reflns_theta_min 4.035
_diffrn_source 'fine-focus sealed X-ray tube'
_diffrn_source_type 'Enhance (Mo) X-ray Source'
_exptl_absorpt_coefficient_mu 1.092
_exptl_absorpt_correction_T_max 1.00000
_exptl_absorpt_correction_T_min 0.60956
_exptl_absorpt_correction_type multi-scan
_exptl_absorpt_process_details
;
CrysAlisPro 1.171.41.93a (Rigaku Oxford Diffraction, 2020)
Empirical absorption correction using spherical harmonics,
implemented in SCALE3 ABSPACK scaling algorithm.
;
_exptl_crystal_colour orange
_exptl_crystal_density_diffrn 1.516
_exptl_crystal_description brick
_exptl_crystal_F_000 764
_exptl_crystal_size_max 0.28
_exptl_crystal_size_mid 0.18
_exptl_crystal_size_min 0.13
_refine_diff_density_max 0.314
_refine_diff_density_min -0.270
_refine_diff_density_rms 0.062
_refine_ls_extinction_method none
_refine_ls_goodness_of_fit_ref 1.100
_refine_ls_hydrogen_treatment constr
_refine_ls_matrix_type full
_refine_ls_number_parameters 107
_refine_ls_number_reflns 1925
_refine_ls_number_restraints 0
_refine_ls_restrained_S_all 1.100
_refine_ls_R_factor_all 0.0354
_refine_ls_R_factor_gt 0.0300
_refine_ls_shift/su_max 0.000
_refine_ls_shift/su_mean 0.000
_refine_ls_structure_factor_coef Fsqd
_refine_ls_weighting_details 'w=1/[\s^2^(Fo^2^)+(0.0293P)^2^+0.9150P] where P=(Fo^2^+2Fc^2^)/3'
_refine_ls_weighting_scheme calc
_refine_ls_wR_factor_gt 0.0715
_refine_ls_wR_factor_ref 0.0760
_reflns_Friedel_coverage 0.000
_reflns_number_gt 1722
_reflns_number_total 1925
_reflns_threshold_expression 'I > 2\s(I)'
_cod_data_source_file d5dt01360g2.cif
_cod_data_source_block co3mm
_cod_depositor_comments 'Adding full bibliography for 7719621--7719623.cif.'
_cod_database_code 7719623
_shelx_shelxl_version_number 2018/3
_chemical_oxdiff_formula 'C30 H26 N3 O3 Co1'
_shelx_space_group_comment
;
The symmetry employed for this shelxl refinement is uniquely defined
by the following loop, which should always be used as a source of
symmetry information in preference to the above space-group names.
They are only intended as comments.
;
_reflns_odcompleteness_completeness 99.60
_reflns_odcompleteness_iscentric 1
_reflns_odcompleteness_theta 26.32
_olex2_refinement_description
;
1. Fixed Uiso
 At 1.2 times of:
  All C(H) groups
 At 1.5 times of:
  All C(H,H,H) groups, All O(H,H) groups
2.a Rotating group:
 O1(H1A,H1B)
2.b Aromatic/amide H refined with riding coordinates:
 C1(H1), C2(H2), C3(H3), C4(H4)
2.c Idealised Me refined as rotating group:
 C7(H7A,H7B,H7C)
;
_olex2_submission_special_instructions 'No special instructions were received'
_oxdiff_exptl_absorpt_empirical_details
;
Empirical correction (ABSPACK) includes:
- Absorption correction using spherical harmonics
- Frame scaling
;
_oxdiff_exptl_absorpt_empirical_full_max 1.515
_oxdiff_exptl_absorpt_empirical_full_min 0.681

loop_
_space_group_symop_operation_xyz
'x, y, z'
'-x, y, -z+1/2'
'x+1/2, y+1/2, z'
'-x+1/2, y+1/2, -z+1/2'
'-x, -y, -z'
'x, -y, z-1/2'
'-x+1/2, -y+1/2, -z'
'x+1/2, -y+1/2, z-1/2'

loop_
_atom_site_label
_atom_site_type_symbol
_atom_site_fract_x
_atom_site_fract_y
_atom_site_fract_z
_atom_site_U_iso_or_equiv
_atom_site_adp_type
_atom_site_occupancy
_atom_site_site_symmetry_order
_atom_site_calc_flag
_atom_site_refinement_flags_posn
_atom_site_refinement_flags_adp
_atom_site_refinement_flags_occupancy
_atom_site_disorder_assembly
_atom_site_disorder_group
Co1 Co 0.500000 0.22696(2) 0.250000 0.02770(12) Uani 1 2 d S T P . .
O1 O 0.40557(8) 0.11460(10) 0.17222(15) 0.0371(3) Uani 1 1 d . . . . .
H1A H 0.390508 0.077554 0.254946 0.056 Uiso 1 1 d R U . . .
H1B H 0.428048 0.069490 0.107657 0.056 Uiso 1 1 d R U . . .
O2 O 0.44248(9) 0.22696(10) 0.47765(16) 0.0401(3) Uani 1 1 d . . . . .
O3 O 0.39625(11) 0.06398(11) 0.48362(17) 0.0575(4) Uani 1 1 d . . . . .
N1 N 0.57660(9) 0.35628(11) 0.32915(17) 0.0311(3) Uani 1 1 d . . . . .
C1 C 0.65264(12) 0.35029(17) 0.4154(2) 0.0424(4) Uani 1 1 d . . . . .
H1 H 0.676782 0.285123 0.436269 0.051 Uiso 1 1 calc R U . . .
C2 C 0.69643(14) 0.43686(19) 0.4745(3) 0.0543(6) Uani 1 1 d . . . . .
H2 H 0.749716 0.430310 0.531918 0.065 Uiso 1 1 calc R U . . .
C3 C 0.66015(15) 0.53247(19) 0.4471(3) 0.0580(6) Uani 1 1 d . . . . .
H3 H 0.688048 0.591889 0.487519 0.070 Uiso 1 1 calc R U . . .
C4 C 0.58195(14) 0.54015(16) 0.3591(3) 0.0488(5) Uani 1 1 d . . . . .
H4 H 0.556323 0.604710 0.340061 0.059 Uiso 1 1 calc R U . . .
C5 C 0.54174(11) 0.45029(14) 0.2992(2) 0.0341(4) Uani 1 1 d . . . . .
C6 C 0.40776(12) 0.15181(15) 0.5469(2) 0.0378(4) Uani 1 1 d . . . . .
C7 C 0.37665(18) 0.1684(2) 0.7177(3) 0.0657(7) Uani 1 1 d . . . . .
H7A H 0.420905 0.203339 0.783669 0.099 Uiso 1 1 calc R U . . .
H7B H 0.364324 0.102410 0.766268 0.099 Uiso 1 1 calc R U . . .
H7C H 0.324946 0.210004 0.711837 0.099 Uiso 1 1 calc R U . . .

loop_
_atom_site_aniso_label
_atom_site_aniso_U_11
_atom_site_aniso_U_22
_atom_site_aniso_U_33
_atom_site_aniso_U_23
_atom_site_aniso_U_13
_atom_site_aniso_U_12
Co1 0.03467(19) 0.02044(18) 0.02825(18) 0.000 0.00404(13) 0.000
O1 0.0476(7) 0.0285(7) 0.0352(6) -0.0035(5) 0.0027(5) -0.0045(5)
O2 0.0583(8) 0.0275(7) 0.0360(7) -0.0026(5) 0.0168(6) -0.0078(6)
O3 0.0988(12) 0.0344(8) 0.0405(8) 0.0005(6) 0.0147(8) -0.0200(8)
N1 0.0343(7) 0.0252(7) 0.0344(7) -0.0025(6) 0.0075(6) -0.0037(6)
C1 0.0385(9) 0.0424(11) 0.0461(11) -0.0019(9) 0.0016(8) -0.0021(8)
C2 0.0442(11) 0.0633(16) 0.0553(12) -0.0125(11) 0.0008(9) -0.0146(11)
C3 0.0612(13) 0.0482(14) 0.0655(14) -0.0203(11) 0.0125(11) -0.0239(11)
C4 0.0589(12) 0.0268(10) 0.0620(13) -0.0086(9) 0.0157(10) -0.0080(9)
C5 0.0408(9) 0.0250(9) 0.0379(9) -0.0019(7) 0.0163(7) -0.0036(7)
C6 0.0460(10) 0.0345(10) 0.0335(9) 0.0001(8) 0.0067(7) -0.0036(8)
C7 0.0949(18) 0.0596(16) 0.0455(12) -0.0038(11) 0.0328(12) -0.0167(14)

loop_
_atom_type_symbol
_atom_type_description
_atom_type_scat_dispersion_real
_atom_type_scat_dispersion_imag
_atom_type_scat_source
C C 0.0033 0.0016 'International Tables Vol C Tables 4.2.6.8 and 6.1.1.4'
H H 0.0000 0.0000 'International Tables Vol C Tables 4.2.6.8 and 6.1.1.4'
Co Co 0.3494 0.9721 'International Tables Vol C Tables 4.2.6.8 and 6.1.1.4'
N N 0.0061 0.0033 'International Tables Vol C Tables 4.2.6.8 and 6.1.1.4'
O O 0.0106 0.0060 'International Tables Vol C Tables 4.2.6.8 and 6.1.1.4'

loop_
_geom_angle_atom_site_label_1
_geom_angle_atom_site_label_2
_geom_angle_atom_site_label_3
_geom_angle
_geom_angle_site_symmetry_1
_geom_angle_site_symmetry_3
_geom_angle_publ_flag
O1 Co1 O1 94.35(7) 2_655 . ?
O2 Co1 O1 87.17(5) . . ?
O2 Co1 O1 92.83(5) . 2_655 ?
O2 Co1 O1 87.17(5) 2_655 2_655 ?
O2 Co1 O1 92.82(5) 2_655 . ?
O2 Co1 O2 179.99(7) . 2_655 ?
O2 Co1 N1 90.91(5) 2_655 . ?
O2 Co1 N1 89.10(5) 2_655 2_655 ?
O2 Co1 N1 90.91(5) . 2_655 ?
O2 Co1 N1 89.10(5) . . ?
N1 Co1 O1 94.55(5) 2_655 . ?
N1 Co1 O1 170.51(5) 2_655 2_655 ?
N1 Co1 O1 94.55(5) . 2_655 ?
N1 Co1 O1 170.51(5) . . ?
N1 Co1 N1 76.78(8) 2_655 . ?
Co1 O1 H1A 110.3 . . ?
Co1 O1 H1B 110.3 . . ?
H1A O1 H1B 103.6 . . ?
C6 O2 Co1 127.44(12) . . ?
C1 N1 Co1 125.05(13) . . ?
C1 N1 C5 118.70(15) . . ?
C5 N1 Co1 116.06(11) . . ?
N1 C1 H1 118.7 . . ?
N1 C1 C2 122.59(19) . . ?
C2 C1 H1 118.7 . . ?
C1 C2 H2 120.6 . . ?
C3 C2 C1 118.8(2) . . ?
C3 C2 H2 120.6 . . ?
C2 C3 H3 120.3 . . ?
C2 C3 C4 119.44(19) . . ?
C4 C3 H3 120.3 . . ?
C3 C4 H4 120.4 . . ?
C3 C4 C5 119.2(2) . . ?
C5 C4 H4 120.4 . . ?
N1 C5 C4 121.23(17) . . ?
N1 C5 C5 115.34(10) . 2_655 ?
C4 C5 C5 123.43(12) . 2_655 ?
O2 C6 C7 117.95(18) . . ?
O3 C6 O2 124.46(17) . . ?
O3 C6 C7 117.58(18) . . ?
C6 C7 H7A 109.5 . . ?
C6 C7 H7B 109.5 . . ?
C6 C7 H7C 109.5 . . ?
H7A C7 H7B 109.5 . . ?
H7A C7 H7C 109.5 . . ?
H7B C7 H7C 109.5 . . ?

loop_
_geom_bond_atom_site_label_1
_geom_bond_atom_site_label_2
_geom_bond_distance
_geom_bond_site_symmetry_2
_geom_bond_publ_flag
Co1 O1 2.1275(12) . ?
Co1 O1 2.1275(12) 2_655 ?
Co1 O2 2.0967(13) . ?
Co1 O2 2.0967(13) 2_655 ?
Co1 N1 2.1235(14) . ?
Co1 N1 2.1235(14) 2_655 ?
O1 H1A 0.8671 . ?
O1 H1B 0.8675 . ?
O2 C6 1.254(2) . ?
O3 C6 1.252(2) . ?
N1 C1 1.340(2) . ?
N1 C5 1.342(2) . ?
C1 H1 0.9300 . ?
C1 C2 1.378(3) . ?
C2 H2 0.9300 . ?
C2 C3 1.366(3) . ?
C3 H3 0.9300 . ?
C3 C4 1.377(3) . ?
C4 H4 0.9300 . ?
C4 C5 1.390(3) . ?
C5 C5 1.484(4) 2_655 ?
C6 C7 1.511(3) . ?
C7 H7A 0.9600 . ?
C7 H7B 0.9600 . ?
C7 H7C 0.9600 . ?

loop_
_geom_torsion_atom_site_label_1
_geom_torsion_atom_site_label_2
_geom_torsion_atom_site_label_3
_geom_torsion_atom_site_label_4
_geom_torsion
_geom_torsion_site_symmetry_1
_geom_torsion_site_symmetry_2
_geom_torsion_site_symmetry_3
_geom_torsion_site_symmetry_4
_geom_torsion_publ_flag
Co1 O2 C6 O3 -5.5(3) . . . . ?
Co1 O2 C6 C7 175.30(15) . . . . ?
Co1 N1 C1 C2 -174.87(15) . . . . ?
Co1 N1 C5 C4 173.74(14) . . . . ?
Co1 N1 C5 C5 -5.6(2) . . . 2_655 ?
N1 C1 C2 C3 1.4(3) . . . . ?
C1 N1 C5 C4 -1.5(3) . . . . ?
C1 N1 C5 C5 179.10(17) . . . 2_655 ?
C1 C2 C3 C4 -1.2(4) . . . . ?
C2 C3 C4 C5 -0.4(3) . . . . ?
C3 C4 C5 N1 1.8(3) . . . . ?
C3 C4 C5 C5 -178.9(2) . . . 2_655 ?
C5 N1 C1 C2 -0.1(3) . . . . ?
